data_2243650
loop_
_publ_author_name
'Harish Chinthal, Chayanna'
'Kavitha, Channappa N.'
'Yathirajan, Hemmige S.'
'Foro, Sabine'
'Rathore, Ravindranath S.'
'Glidewell, Christopher'

_publ_section_title
;
 Fifteen 4-(2-methoxyphenyl)piperazin-1-ium salts containing organic
 anions: supramolecular assembly in zero, one, two and three dimensions
;
_journal_coeditor_code HB7950
_journal_issue 11
_journal_name_full 'Acta Crystallographica Section E'
_journal_page_first 1779
_journal_page_last 1793
_journal_paper_doi 10.1107/S2056989020014097
_journal_volume 76
_journal_year 2020
_chemical_absolute_configuration ad
_chemical_formula_iupac 'C11 H17 N2 O +, C7 H4 I O2 -'
_chemical_formula_moiety 'C11 H17 N2 O +, C7 H4 I O2 -'
_chemical_formula_sum 'C18 H21 I N2 O3'
_chemical_formula_weight 440.27
_chemical_name_systematic
;
4-(2-Methoxyphenyl)piperazin-1-ium 2-iodobenzoate
;
_space_group_crystal_system orthorhombic
_space_group_IT_number 19
_space_group_name_Hall 'P 2ac 2ab'
_space_group_name_H-M_alt 'P 21 21 21'
_atom_sites_solution_hydrogens geom
_atom_sites_solution_primary difmap
_audit_creation_method SHELXL-2014
_cell_angle_alpha 90
_cell_angle_beta 90
_cell_angle_gamma 90
_cell_formula_units_Z 4
_cell_length_a 7.0101(4)
_cell_length_b 13.3796(6)
_cell_length_c 19.5524(6)
_cell_measurement_reflns_used 3735
_cell_measurement_temperature 293(2)
_cell_measurement_theta_max 27.766
_cell_measurement_theta_min 2.580
_cell_volume 1833.87(14)
_computing_cell_refinement
;
CrysAlis RED (Oxford Diffraction, 2009)
;
_computing_data_collection
;
CrysAlis CCD (Oxford Diffraction, 2009)
;
_computing_data_reduction
;
CrysAlis RED (Oxford Diffraction, 2009)
;
_computing_molecular_graphics
;
PLATON (Spek, 2020)
;
_computing_publication_material
;
SHELXL-2014 (Sheldrick, 2015b) and PLATON (Spek, 2020)
;
_computing_structure_refinement
;
SHELXL-2014 (Sheldrick, 2015b)
;
_computing_structure_solution
;
SHELXT (Sheldrick, 2015a)
;
_diffrn_ambient_temperature 293(2)
_diffrn_measured_fraction_theta_full 0.999
_diffrn_measured_fraction_theta_max 0.934
_diffrn_measurement_device_type
;
Oxford Diffraction Xcalibur with Sapphire CCD
;
_diffrn_measurement_method '\w scans'
_diffrn_radiation_monochromator graphite
_diffrn_radiation_type MoK\a
_diffrn_radiation_wavelength 0.71073
_diffrn_reflns_av_R_equivalents 0.0189
_diffrn_reflns_av_unetI/netI 0.0248
_diffrn_reflns_limit_h_max 9
_diffrn_reflns_limit_h_min -5
_diffrn_reflns_limit_k_max 16
_diffrn_reflns_limit_k_min -17
_diffrn_reflns_limit_l_max 25
_diffrn_reflns_limit_l_min -25
_diffrn_reflns_number 7500
_diffrn_reflns_theta_full 25.242
_diffrn_reflns_theta_max 27.766
_diffrn_reflns_theta_min 2.580
_diffrn_source 'Enhance (Mo) X-ray Source'
_diffrn_standards_decay_% 0
_diffrn_standards_interval_count 0
_diffrn_standards_interval_time 0
_diffrn_standards_number 0
_exptl_absorpt_coefficient_mu 1.764
_exptl_absorpt_correction_T_max 0.431
_exptl_absorpt_correction_T_min 0.373
_exptl_absorpt_correction_type multi-scan
_exptl_absorpt_process_details
;
(CrysAlis RED; Oxford Diffraction, 2009)
;
_exptl_crystal_colour orange
_exptl_crystal_density_diffrn 1.595
_exptl_crystal_description block
_exptl_crystal_F_000 880
_exptl_crystal_size_max 0.500
_exptl_crystal_size_mid 0.500
_exptl_crystal_size_min 0.480
_refine_diff_density_max 0.455
_refine_diff_density_min -0.649
_refine_ls_abs_structure_details
;
Flack <i>x</i> determined using 1045 quotients
[(<i>I</i>^+^)-(<i>I</i>^-^)]/[(<i>I</i>^+^)+(<i>I</i>^-^)]
(Parsons <i>et al.</i>,  2013)
;
_refine_ls_abs_structure_Flack 0.004(10)
_refine_ls_extinction_method none
_refine_ls_goodness_of_fit_ref 1.048
_refine_ls_hydrogen_treatment constr
_refine_ls_matrix_type full
_refine_ls_number_parameters 237
_refine_ls_number_reflns 3735
_refine_ls_number_restraints 17
_refine_ls_restrained_S_all 1.047
_refine_ls_R_factor_all 0.0460
_refine_ls_R_factor_gt 0.0319
_refine_ls_shift/su_max 0.000
_refine_ls_shift/su_mean 0.000
_refine_ls_structure_factor_coef Fsqd
_refine_ls_weighting_details 'w=1/[\s^2^(Fo^2^)+(0.0306P)^2^+0.7308P] where P=(Fo^2^+2Fc^2^)/3'
_refine_ls_weighting_scheme calc
_refine_ls_wR_factor_gt 0.0656
_refine_ls_wR_factor_ref 0.0705
_reflns_number_gt 3036
_reflns_number_total 3735
_reflns_threshold_expression 'I > 2\s(I)'
_cod_data_source_file hb7950sup1.cif
_cod_data_source_block VII
_cod_database_code 2243650
_shelx_space_group_comment
;
The symmetry employed for this shelxl refinement is uniquely defined
by the following loop, which should always be used as a source of
symmetry information in preference to the above space-group names.
They are only intended as comments.
;
_shelx_estimated_absorpt_t_min 0.473
_shelx_estimated_absorpt_t_max 0.485
_shelxl_version_number 2.014

loop_
_space_group_symop_operation_xyz
'x, y, z'
'x+1/2, -y+1/2, -z'
'-x, y+1/2, -z+1/2'
'-x+1/2, -y, z+1/2'

loop_
_atom_site_type_symbol
_atom_site_label
_atom_site_fract_x
_atom_site_fract_y
_atom_site_fract_z
_atom_site_U_iso_or_equiv
_atom_site_adp_type
_atom_site_calc_flag
_atom_site_occupancy
_atom_site_disorder_assembly
_atom_site_disorder_group
N N1 0.7532(6) 0.6404(2) 0.49690(15) 0.0402(7) Uani d 1 . .
H H11 0.8436 0.6650 0.4697 0.048 Uiso calc 1 . .
H H12 0.7154 0.6890 0.5249 0.048 Uiso calc 1 . .
C C2 0.5901(6) 0.6069(4) 0.4550(2) 0.0423(11) Uani d 1 . .
H H2A 0.6330 0.5584 0.4215 0.051 Uiso calc 1 . .
H H2B 0.5361 0.6634 0.4307 0.051 Uiso calc 1 . .
C C3 0.4399(6) 0.5604(3) 0.5005(2) 0.0387(10) Uani d 1 . .
H H3A 0.3923 0.6100 0.5324 0.046 Uiso calc 1 . .
H H3B 0.3338 0.5374 0.4728 0.046 Uiso calc 1 . .
N N4 0.5212(5) 0.4761(3) 0.53831(17) 0.0339(8) Uani d 1 . .
C C5 0.6810(6) 0.5097(3) 0.5809(2) 0.0396(10) Uani d 1 . .
H H5A 0.7349 0.4530 0.6051 0.048 Uiso calc 1 . .
H H5B 0.6356 0.5574 0.6145 0.048 Uiso calc 1 . .
C C6 0.8318(7) 0.5575(4) 0.5374(3) 0.0487(12) Uani d 1 . .
H H6A 0.9335 0.5823 0.5664 0.058 Uiso calc 1 . .
H H6B 0.8857 0.5078 0.5068 0.058 Uiso calc 1 . .
C C21 0.3893(5) 0.4115(3) 0.5700(2) 0.0338(9) Uani d 1 . .
C C22 0.2609(8) 0.3565(3) 0.52887(19) 0.0372(9) Uani d 1 . .
C C23 0.1420(7) 0.2860(4) 0.5579(3) 0.0517(12) Uani d 1 . .
H H23 0.0584 0.2496 0.5307 0.062 Uiso calc 1 . .
C C24 0.1478(8) 0.2697(4) 0.6279(3) 0.0583(14) Uani d 1 . .
H H24 0.0678 0.2219 0.6472 0.070 Uiso calc 1 . .
C C25 0.2675(8) 0.3219(4) 0.6684(2) 0.0527(12) Uani d 1 . .
H H25 0.2700 0.3102 0.7153 0.063 Uiso calc 1 . .
C C26 0.3866(6) 0.3931(3) 0.6399(2) 0.0418(11) Uani d 1 . .
H H26 0.4670 0.4296 0.6683 0.050 Uiso calc 1 . .
O O22 0.2722(6) 0.3732(2) 0.45961(14) 0.0432(7) Uani d 1 . .
C C27 0.1621(8) 0.3095(4) 0.4164(3) 0.0574(14) Uani d 1 . .
H H27A 0.0289 0.3190 0.4257 0.086 Uiso calc 1 . .
H H27B 0.1959 0.2411 0.4249 0.086 Uiso calc 1 . .
H H27C 0.1874 0.3255 0.3694 0.086 Uiso calc 1 . .
C C31 0.9641(6) 0.6382(4) 0.3324(2) 0.0387(10) Uani d 1 . .
C C32 0.8007(6) 0.6775(4) 0.3027(2) 0.0421(11) Uani d 1 . .
I I32 0.74794(6) 0.83201(2) 0.30799(2) 0.06407(13) Uani d 1 . .
C C33 0.6680(8) 0.6168(5) 0.2703(3) 0.0596(15) Uani d 1 . .
H H33 0.5591 0.6443 0.2506 0.072 Uiso calc 1 . .
C C34 0.7001(8) 0.5157(5) 0.2677(3) 0.0689(19) Uani d 1 . .
H H34 0.6110 0.4741 0.2470 0.083 Uiso calc 1 . .
C C35 0.8613(10) 0.4758(5) 0.2953(3) 0.0660(16) Uani d 1 . .
H H35 0.8834 0.4075 0.2922 0.079 Uiso calc 1 . .
C C36 0.9913(7) 0.5360(4) 0.3277(3) 0.0536(13) Uani d 1 . .
H H36 1.0999 0.5075 0.3469 0.064 Uiso calc 1 . .
C C37 1.1071(6) 0.7004(3) 0.3715(2) 0.0389(10) Uani d 0.54(9) A 1
O O31 1.072(4) 0.699(3) 0.4352(5) 0.033(3) Uani d 0.54(9) A 1
O O32 1.233(4) 0.750(3) 0.3440(12) 0.065(5) Uani d 0.54(9) A 1
C C38 1.1071(6) 0.7004(3) 0.3715(2) 0.0389(10) Uani d 0.46(9) A 2
O O33 1.070(4) 0.726(3) 0.4325(7) 0.030(4) Uani d 0.46(9) A 2
O O34 1.258(3) 0.716(4) 0.3417(13) 0.065(6) Uani d 0.46(9) A 2

loop_
_atom_site_aniso_label
_atom_site_aniso_U_11
_atom_site_aniso_U_22
_atom_site_aniso_U_33
_atom_site_aniso_U_12
_atom_site_aniso_U_13
_atom_site_aniso_U_23
N1 0.0418(17) 0.0403(16) 0.0384(16) -0.005(3) 0.013(2) -0.0056(13)
C2 0.045(3) 0.047(3) 0.035(2) -0.002(2) 0.002(2) -0.002(2)
C3 0.042(2) 0.036(2) 0.038(2) -0.003(2) -0.005(2) 0.001(2)
N4 0.0337(19) 0.0347(19) 0.0334(18) -0.0026(16) -0.0045(15) -0.0008(16)
C5 0.037(2) 0.044(2) 0.038(2) -0.0003(19) -0.0061(19) -0.004(2)
C6 0.040(2) 0.053(3) 0.054(3) -0.001(2) -0.005(2) -0.006(3)
C21 0.031(2) 0.034(2) 0.036(2) 0.0025(18) 0.0003(19) -0.0023(19)
C22 0.037(2) 0.038(2) 0.0362(19) 0.002(3) 0.000(3) 0.0002(15)
C23 0.044(3) 0.057(3) 0.054(3) -0.010(2) -0.004(2) 0.004(3)
C24 0.052(3) 0.068(4) 0.055(3) -0.016(3) 0.008(3) 0.017(3)
C25 0.050(3) 0.068(3) 0.041(2) -0.003(4) 0.006(3) 0.010(2)
C26 0.042(2) 0.050(3) 0.033(2) 0.000(2) 0.002(2) -0.004(2)
O22 0.0477(19) 0.0469(15) 0.0350(13) -0.0054(18) -0.0046(17) 0.0000(12)
C27 0.063(3) 0.067(3) 0.043(3) -0.015(3) -0.014(3) -0.007(3)
C31 0.035(2) 0.051(3) 0.030(2) -0.003(2) 0.0036(18) -0.004(2)
C32 0.041(3) 0.055(3) 0.030(2) -0.0081(19) 0.0015(18) 0.004(2)
I32 0.05832(19) 0.0631(2) 0.0708(2) 0.0097(3) -0.0032(3) 0.01731(17)
C33 0.049(3) 0.090(4) 0.041(3) -0.014(3) -0.010(2) 0.003(3)
C34 0.073(5) 0.087(5) 0.047(3) -0.037(3) 0.004(3) -0.017(3)
C35 0.078(4) 0.058(3) 0.062(4) -0.014(3) 0.016(3) -0.020(3)
C36 0.050(3) 0.054(3) 0.056(3) -0.001(2) 0.001(2) -0.009(3)
C37 0.032(2) 0.046(3) 0.039(3) -0.002(2) 0.000(2) -0.003(2)
O31 0.051(5) 0.015(9) 0.034(4) -0.012(7) 0.003(4) -0.005(3)
O32 0.066(8) 0.072(11) 0.057(6) -0.031(7) 0.019(7) -0.022(6)
C38 0.032(2) 0.046(3) 0.039(3) -0.002(2) 0.000(2) -0.003(2)
O33 0.042(5) 0.010(9) 0.038(5) -0.009(7) 0.002(4) -0.004(4)
O34 0.039(6) 0.105(16) 0.053(6) -0.020(9) 0.009(6) -0.037(9)

loop_
_atom_type_symbol
_atom_type_description
_atom_type_scat_dispersion_real
_atom_type_scat_dispersion_imag
_atom_type_scat_source
C C 0.0033 0.0016 'International Tables Vol C Tables 4.2.6.8 and 6.1.1.4'
H H 0.0000 0.0000 'International Tables Vol C Tables 4.2.6.8 and 6.1.1.4'
N N 0.0061 0.0033 'International Tables Vol C Tables 4.2.6.8 and 6.1.1.4'
O O 0.0106 0.0060 'International Tables Vol C Tables 4.2.6.8 and 6.1.1.4'
I I -0.4742 1.8119 'International Tables Vol C Tables 4.2.6.8 and 6.1.1.4'

loop_
_geom_angle_atom_site_label_1
_geom_angle_atom_site_label_2
_geom_angle_atom_site_label_3
_geom_angle_site_symmetry_1
_geom_angle_site_symmetry_3
_geom_angle
_geom_angle_publ_flag
C6 N1 C2 . . 111.1(3) ?
C6 N1 H11 . . 109.4 ?
C2 N1 H11 . . 109.4 ?
C6 N1 H12 . . 109.4 ?
C2 N1 H12 . . 109.4 ?
H11 N1 H12 . . 108.0 ?
N1 C2 C3 . . 109.8(3) ?
N1 C2 H2A . . 109.7 ?
C3 C2 H2A . . 109.7 ?
N1 C2 H2B . . 109.7 ?
C3 C2 H2B . . 109.7 ?
H2A C2 H2B . . 108.2 ?
N4 C3 C2 . . 110.1(4) ?
N4 C3 H3A . . 109.6 ?
C2 C3 H3A . . 109.6 ?
N4 C3 H3B . . 109.6 ?
C2 C3 H3B . . 109.6 ?
H3A C3 H3B . . 108.2 ?
C21 N4 C3 . . 116.0(3) ?
C21 N4 C5 . . 116.1(3) ?
C3 N4 C5 . . 110.4(3) ?
N4 C5 C6 . . 110.3(4) ?
N4 C5 H5A . . 109.6 ?
C6 C5 H5A . . 109.6 ?
N4 C5 H5B . . 109.6 ?
C6 C5 H5B . . 109.6 ?
H5A C5 H5B . . 108.1 ?
N1 C6 C5 . . 111.3(4) ?
N1 C6 H6A . . 109.4 ?
C5 C6 H6A . . 109.4 ?
N1 C6 H6B . . 109.4 ?
C5 C6 H6B . . 109.4 ?
H6A C6 H6B . . 108.0 ?
C26 C21 N4 . . 123.4(4) ?
C26 C21 C22 . . 117.3(4) ?
N4 C21 C22 . . 119.1(4) ?
O22 C22 C23 . . 123.4(4) ?
O22 C22 C21 . . 116.0(4) ?
C23 C22 C21 . . 120.4(4) ?
C22 C23 C24 . . 119.7(5) ?
C22 C23 H23 . . 120.1 ?
C24 C23 H23 . . 120.1 ?
C25 C24 C23 . . 121.1(5) ?
C25 C24 H24 . . 119.5 ?
C23 C24 H24 . . 119.5 ?
C24 C25 C26 . . 119.7(4) ?
C24 C25 H25 . . 120.2 ?
C26 C25 H25 . . 120.2 ?
C25 C26 C21 . . 121.8(4) ?
C25 C26 H26 . . 119.1 ?
C21 C26 H26 . . 119.1 ?
C22 O22 C27 . . 117.1(4) ?
O22 C27 H27A . . 109.5 ?
O22 C27 H27B . . 109.5 ?
H27A C27 H27B . . 109.5 ?
O22 C27 H27C . . 109.5 ?
H27A C27 H27C . . 109.5 ?
H27B C27 H27C . . 109.5 ?
C36 C31 C32 . . 117.4(4) ?
C36 C31 C37 . . 119.1(4) ?
C32 C31 C37 . . 123.4(4) ?
C31 C32 C33 . . 121.5(5) ?
C31 C32 I32 . . 119.8(3) ?
C33 C32 I32 . . 118.6(4) ?
C34 C33 C32 . . 118.9(5) ?
C34 C33 H33 . . 120.6 ?
C32 C33 H33 . . 120.6 ?
C35 C34 C33 . . 120.6(5) ?
C35 C34 H34 . . 119.7 ?
C33 C34 H34 . . 119.7 ?
C34 C35 C36 . . 120.3(6) ?
C34 C35 H35 . . 119.8 ?
C36 C35 H35 . . 119.8 ?
C35 C36 C31 . . 121.3(5) ?
C35 C36 H36 . . 119.4 ?
C31 C36 H36 . . 119.4 ?
O32 C37 O31 . . 125.5(12) ?
O32 C37 C31 . . 123.5(13) ?
O31 C37 C31 . . 111.0(13) ?

loop_
_geom_bond_atom_site_label_1
_geom_bond_atom_site_label_2
_geom_bond_site_symmetry_2
_geom_bond_distance
_geom_bond_publ_flag
N1 C6 . 1.470(6) ?
N1 C2 . 1.476(6) ?
N1 H11 . 0.8900 ?
N1 H12 . 0.8900 ?
C2 C3 . 1.512(6) ?
C2 H2A . 0.9700 ?
C2 H2B . 0.9700 ?
C3 N4 . 1.464(5) ?
C3 H3A . 0.9700 ?
C3 H3B . 0.9700 ?
N4 C21 . 1.410(5) ?
N4 C5 . 1.466(6) ?
C5 C6 . 1.500(7) ?
C5 H5A . 0.9700 ?
C5 H5B . 0.9700 ?
C6 H6A . 0.9700 ?
C6 H6B . 0.9700 ?
C21 C26 . 1.389(6) ?
C21 C22 . 1.413(6) ?
C22 O22 . 1.375(5) ?
C22 C23 . 1.382(6) ?
C23 C24 . 1.385(7) ?
C23 H23 . 0.9300 ?
C24 C25 . 1.350(7) ?
C24 H24 . 0.9300 ?
C25 C26 . 1.383(6) ?
C25 H25 . 0.9300 ?
C26 H26 . 0.9300 ?
O22 C27 . 1.428(6) ?
C27 H27A . 0.9600 ?
C27 H27B . 0.9600 ?
C27 H27C . 0.9600 ?
C31 C36 . 1.384(7) ?
C31 C32 . 1.387(6) ?
C31 C37 . 1.511(6) ?
C32 C33 . 1.388(7) ?
C32 I32 . 2.103(5) ?
C33 C34 . 1.372(9) ?
C33 H33 . 0.9300 ?
C34 C35 . 1.361(8) ?
C34 H34 . 0.9300 ?
C35 C36 . 1.370(8) ?
C35 H35 . 0.9300 ?
C36 H36 . 0.9300 ?
C37 O32 . 1.226(9) ?
C37 O31 . 1.269(8) ?

loop_
_geom_hbond_atom_site_label_D
_geom_hbond_atom_site_label_H
_geom_hbond_atom_site_label_A
_geom_hbond_site_symmetry_A
_geom_hbond_distance_DH
_geom_hbond_distance_HA
_geom_hbond_distance_DA
_geom_hbond_angle_DHA
_geom_hbond_publ_flag
N1 H11 O31 . 0.89 1.80 2.66(3) 162 no
N1 H11 O33 . 0.89 1.93 2.80(3) 165 no
N1 H12 O31 2_466 0.89 1.97 2.83(3) 162 no
N1 H12 O33 2_466 0.89 1.74 2.60(3) 161 no
C25 H25 O34 4_665 0.93 2.50 3.43(3) 174 no
C26 H26 Cg1 4_665 0.93 2.93 3.716(5) 143 no

loop_
_geom_torsion_atom_site_label_1
_geom_torsion_atom_site_label_2
_geom_torsion_atom_site_label_3
_geom_torsion_atom_site_label_4
_geom_torsion_site_symmetry_1
_geom_torsion_site_symmetry_2
_geom_torsion_site_symmetry_3
_geom_torsion_site_symmetry_4
_geom_torsion
_geom_torsion_publ_flag
C6 N1 C2 C3 . . . . 56.3(5) ?
N1 C2 C3 N4 . . . . -58.4(5) ?
C2 C3 N4 C21 . . . . -165.5(4) ?
C2 C3 N4 C5 . . . . 59.7(5) ?
C21 N4 C5 C6 . . . . 167.0(4) ?
C3 N4 C5 C6 . . . . -58.3(5) ?
C2 N1 C6 C5 . . . . -55.6(5) ?
N4 C5 C6 N1 . . . . 56.2(5) ?
C3 N4 C21 C26 . . . . -121.0(4) ?
C5 N4 C21 C26 . . . . 11.1(6) ?
C3 N4 C21 C22 . . . . 63.7(5) ?
C5 N4 C21 C22 . . . . -164.2(4) ?
C26 C21 C22 O22 . . . . -177.4(4) ?
N4 C21 C22 O22 . . . . -1.8(6) ?
C26 C21 C22 C23 . . . . -1.5(6) ?
N4 C21 C22 C23 . . . . 174.1(4) ?
O22 C22 C23 C24 . . . . 176.1(5) ?
C21 C22 C23 C24 . . . . 0.5(8) ?
C22 C23 C24 C25 . . . . 0.2(9) ?
C23 C24 C25 C26 . . . . 0.1(9) ?
C24 C25 C26 C21 . . . . -1.1(8) ?
N4 C21 C26 C25 . . . . -173.6(4) ?
C22 C21 C26 C25 . . . . 1.8(7) ?
C23 C22 O22 C27 . . . . -3.7(7) ?
C21 C22 O22 C27 . . . . 172.1(4) ?
C36 C31 C32 C33 . . . . 0.8(6) ?
C37 C31 C32 C33 . . . . -176.6(4) ?
C36 C31 C32 I32 . . . . 179.7(3) ?
C37 C31 C32 I32 . . . . 2.3(5) ?
C31 C32 C33 C34 . . . . 0.0(7) ?
I32 C32 C33 C34 . . . . -178.9(4) ?
C32 C33 C34 C35 . . . . -1.4(8) ?
C33 C34 C35 C36 . . . . 1.8(8) ?
C34 C35 C36 C31 . . . . -0.9(8) ?
C32 C31 C36 C35 . . . . -0.4(7) ?
C37 C31 C36 C35 . . . . 177.1(5) ?
C36 C31 C37 O32 . . . . 101(2) ?
C32 C31 C37 O32 . . . . -82(2) ?
C36 C31 C37 O31 . . . . -82.8(18) ?
C32 C31 C37 O31 . . . . 94.6(18) ?

_cod_database_fobs_code 2243650
